data_7225923
loop_
_publ_author_name
'Zou, Fang'
'Tang, Xiao'
'Huang, Yuhong'
'Wan, Shigang'
'Lu, Fa'
'Chen, Zhe-Ning'
'Wu, Anan'
'Zhang, Hui'

_publ_section_title
;
 Fluorescence of a triple-stranded helicate iron(iii) complex from a novel
 bis-\b-diketone ligand: synthesis, structure and spectroscopic studies
;
_journal_issue 35
_journal_name_full CrystEngComm
_journal_page_first 6624
_journal_paper_doi 10.1039/C6CE01231K
_journal_volume 18
_journal_year 2016
_chemical_formula_moiety 'C45 H36 Fe2 O18, 4(H2 O), 4(C4 H8 O), C5 H5 N'
_chemical_formula_sum 'C65 H81 Fe2 N O26'
_chemical_formula_weight 1416.03
_space_group_crystal_system triclinic
_space_group_IT_number 2
_space_group_name_Hall '-P 1'
_space_group_name_H-M_alt 'P -1'
_symmetry_space_group_name_Hall '-P 1'
_symmetry_space_group_name_H-M 'P -1'
_atom_sites_solution_hydrogens mixed
_audit_creation_date 2016-07-09
_audit_creation_method
;
Olex2 1.2-dev
(compiled 2016.05.11 svn.r3296 for OlexSys, GUI svn.r3563)
;
_audit_update_record
;
2016-07-12 deposited with the CCDC.
2016-07-13 downloaded from the CCDC.
;
_cell_angle_alpha 111.6570(10)
_cell_angle_beta 101.8720(10)
_cell_angle_gamma 108.4520(10)
_cell_formula_units_Z 2
_cell_length_a 14.2812(2)
_cell_length_b 16.2445(2)
_cell_length_c 18.4229(3)
_cell_measurement_reflns_used 4955
_cell_measurement_temperature 173(2)
_cell_measurement_theta_max 58.547
_cell_measurement_theta_min 3.587
_cell_volume 3506.82(10)
_computing_molecular_graphics 'Olex2 (Dolomanov et al., 2009)'
_computing_publication_material 'Olex2 (Dolomanov et al., 2009)'
_computing_structure_refinement 'ShelXL (Sheldrick, 2015)'
_diffrn_ambient_temperature 173.15
_diffrn_measured_fraction_theta_full 0.808
_diffrn_measured_fraction_theta_max 0.808
_diffrn_measurement_device_type 'CCD area detector'
_diffrn_radiation_type CuK\a
_diffrn_radiation_wavelength 1.54184
_diffrn_reflns_av_R_equivalents 0.0218
_diffrn_reflns_av_unetI/netI 0.0331
_diffrn_reflns_Laue_measured_fraction_full 0.808
_diffrn_reflns_Laue_measured_fraction_max 0.808
_diffrn_reflns_limit_h_max 15
_diffrn_reflns_limit_h_min -15
_diffrn_reflns_limit_k_max 17
_diffrn_reflns_limit_k_min -17
_diffrn_reflns_limit_l_max 18
_diffrn_reflns_limit_l_min -20
_diffrn_reflns_number 12783
_diffrn_reflns_point_group_measured_fraction_full 0.808
_diffrn_reflns_point_group_measured_fraction_max 0.808
_diffrn_reflns_theta_full 58.783
_diffrn_reflns_theta_max 58.783
_diffrn_reflns_theta_min 3.587
_exptl_absorpt_coefficient_mu 3.979
_exptl_absorpt_correction_T_max 1.0000
_exptl_absorpt_correction_T_min 0.33698
_exptl_absorpt_correction_type multi-scan
_exptl_absorpt_process_details
;
CrysAlisPro, Agilent Technologies,
Version 1.171.37.35 (release 13-08-2014 CrysAlis171 .NET)
(compiled Aug 13 2014,18:06:01)
Empirical absorption correction using spherical harmonics,
 implemented in SCALE3 ABSPACK scaling algorithm.
;
_exptl_crystal_colour red
_exptl_crystal_density_diffrn 1.302
_exptl_crystal_description rodlike
_exptl_crystal_F_000 1442
_exptl_crystal_size_max 0.3
_exptl_crystal_size_mid 0.1
_exptl_crystal_size_min 0.1
_platon_squeeze_details
;
SQUEEZE removed 4 disordered tetrahyfrofuran, 
2 disordered water molecules and 0ne pyridine molecule per formula unit.
;
_refine_diff_density_max 0.228
_refine_diff_density_min -0.260
_refine_diff_density_rms 0.041
_refine_ls_extinction_method none
_refine_ls_goodness_of_fit_ref 1.112
_refine_ls_hydrogen_treatment constr
_refine_ls_matrix_type full
_refine_ls_number_parameters 619
_refine_ls_number_reflns 8084
_refine_ls_number_restraints 615
_refine_ls_restrained_S_all 1.074
_refine_ls_R_factor_all 0.0474
_refine_ls_R_factor_gt 0.0393
_refine_ls_shift/su_max 0.002
_refine_ls_shift/su_mean 0.000
_refine_ls_structure_factor_coef Fsqd
_refine_ls_weighting_details 'w=1/[\s^2^(Fo^2^)+(0.0568P)^2^+2.4208P] where P=(Fo^2^+2Fc^2^)/3'
_refine_ls_weighting_scheme calc
_refine_ls_wR_factor_gt 0.1201
_refine_ls_wR_factor_ref 0.1244
_reflns_Friedel_coverage 0.000
_reflns_number_gt 6851
_reflns_number_total 8084
_reflns_threshold_expression 'I > 2\s(I)'
_cod_data_source_file c6ce01231k2.cif
_cod_data_source_block p1_sq
_cod_depositor_comments 'Adding full bibliography for 7225922--7225924.cif.'
_cod_original_cell_volume 3506.82(9)
_cod_original_formula_sum 'C65 H81 Fe2 N O26 '
_cod_database_code 7225923
_shelx_space_group_comment
;
The symmetry employed for this shelxl refinement is uniquely defined
by the following loop, which should always be used as a source of
symmetry information in preference to the above space-group names.
They are only intended as comments.
;
_shelx_estimated_absorpt_t_max 0.692
_shelx_estimated_absorpt_t_min 0.382
_olex2_refinement_description
;
1. Fixed Uiso
 At 1.2 times of:
  All C(H) groups
 At 1.5 times of:
  All C(H,H,H) groups, All O(H) groups, All O(H,H) groups
2. Rigid bond restraints
 O008, C00Z
 with sigma for 1-2 distances of 0.01 and sigma for 1-3 distances of 0.005
 O00D, C01D
 with sigma for 1-2 distances of 0.01 and sigma for 1-3 distances of 0.005
 C00M, C013
 with sigma for 1-2 distances of 0.01 and sigma for 1-3 distances of 0.005
3. Rigid body (RIGU) restrains
 All non-hydrogen atoms
 with sigma for 1-2 distances of 0.004 and sigma for 1-3 distances of 0.004
4.a Free rotating group:
 O00H(H00A,H00B), O018(H01Z,H)
4.b Aromatic/amide H refined with riding coordinates:
 C00P(H00P), C00R(H00R), C00T(H00T), C00V(H00V), C00W(H00W), C013(H013),
 C019(H019), C01A(H01A), C01C(H01C), C01F(H01F), C01G(H01G), C01I(H01I),
 C01J(H01J), C01K(H01K), C01N(H01N)
4.c Idealised Me refined as rotating group:
 C01L(H01B,H01D,H01E), C01R(H01H,H01L,H01M), C01S(H01O,H01P,H01Q), C01T(H01R,
 H01S,H01T), C01U(H01U,H01V,H01W), C01V(H01X,H01Y,HA)
4.d Idealised tetrahedral OH refined as rotating group:
 O00F(H00F), O00L(H00L), O00N(H00N)
;
_shelx_shelxl_version_number 2014/7
_olex2_submission_special_instructions 'No special instructions were received'
_platon_squeeze_void_probe_radius 1.20

loop_
_space_group_symop_operation_xyz
'x, y, z'
'-x, -y, -z'

loop_
_atom_site_label
_atom_site_type_symbol
_atom_site_fract_x
_atom_site_fract_y
_atom_site_fract_z
_atom_site_U_iso_or_equiv
_atom_site_adp_type
_atom_site_occupancy
_atom_site_site_symmetry_order
_atom_site_calc_flag
_atom_site_refinement_flags_posn
_atom_site_refinement_flags_adp
Fe01 Fe 0.47143(4) 0.22391(4) 0.61529(3) 0.03782(16) Uani 1 1 d . U
Fe02 Fe 1.03207(4) 0.32954(4) 0.79272(3) 0.03921(17) Uani 1 1 d . U
O003 O 0.52517(16) 0.16704(16) 0.68425(14) 0.0389(5) Uani 1 1 d . U
O004 O 0.35694(17) 0.10599(18) 0.51381(16) 0.0475(6) Uani 1 1 d . U
O005 O 0.59347(18) 0.35124(17) 0.70051(15) 0.0450(6) Uani 1 1 d . U
O006 O 0.97909(18) 0.42938(17) 0.79364(16) 0.0445(6) Uani 1 1 d . U
O007 O 0.93266(17) 0.24518(17) 0.67415(15) 0.0457(6) Uani 1 1 d . U
O008 O 0.36806(18) 0.22896(19) 0.67420(16) 0.0482(6) Uani 1 1 d . U
O009 O 1.07811(18) 0.23280(19) 0.81206(16) 0.0501(6) Uani 1 1 d . U
O00A O 0.56971(18) 0.20083(18) 0.55710(15) 0.0471(6) Uani 1 1 d . U
O00B O 1.14397(17) 0.36608(19) 0.74549(16) 0.0502(6) Uani 1 1 d . U
O00C O 0.91084(17) 0.27601(17) 0.82591(15) 0.0446(6) Uani 1 1 d . U
O00D O 0.42299(19) 0.30281(18) 0.56733(16) 0.0513(6) Uani 1 1 d . U
O00E O 1.13829(19) 0.4316(2) 0.90668(17) 0.0526(6) Uani 1 1 d . U
O00F O 0.6761(2) 0.0204(2) 0.23635(17) 0.0649(8) Uani 1 1 d . U
H00F H 0.6884 0.0000 0.1920 0.097 Uiso 1 1 calc GR .
O00G O 0.6809(2) 0.0281(2) 0.98944(19) 0.0659(8) Uani 1 1 d . U
O00H O 0.3206(3) 0.0697(3) 0.91151(18) 0.0758(9) Uani 1 1 d . U
H00A H 0.3405 0.0472 0.9451 0.114 Uiso 1 1 d G .
H00B H 0.3323 0.1303 0.9409 0.114 Uiso 1 1 d G .
O00I O 0.9784(2) 0.84244(19) 0.9533(2) 0.0762(9) Uani 1 1 d . U
C00J C 0.6016(2) 0.1646(2) 0.8086(2) 0.0353(8) Uani 1 1 d . U
C00K C 0.7793(2) 0.1770(2) 0.8525(2) 0.0361(8) Uani 1 1 d . U
O00L O 0.5325(2) 0.0459(3) 0.9635(2) 0.0910(12) Uani 1 1 d . U
H00L H 0.5301 0.0387 1.0060 0.137 Uiso 1 1 calc GR .
C00M C 0.8861(2) 0.2074(2) 0.8460(2) 0.0364(8) Uani 1 1 d . U
O00N O 0.8063(2) 0.8030(2) 0.9031(3) 0.0878(11) Uani 1 1 d . U
H00N H 0.8266 0.8631 0.9343 0.132 Uiso 1 1 calc GR .
C00O C 0.5226(2) 0.1824(2) 0.7570(2) 0.0367(8) Uani 1 1 d . U
C00P C 0.7021(2) 0.1901(2) 0.8047(2) 0.0345(8) Uani 1 1 d . U
H00P H 0.7184 0.2171 0.7686 0.041 Uiso 1 1 calc R .
C00Q C 0.6531(3) 0.1075(3) 0.9071(2) 0.0427(9) Uani 1 1 d . U
C00R C 0.5786(3) 0.1246(3) 0.8608(2) 0.0424(9) Uani 1 1 d . U
H00R H 0.5106 0.1085 0.8650 0.051 Uiso 1 1 calc R .
C00S C 0.5546(3) 0.1293(3) 0.4888(2) 0.0410(8) Uani 1 1 d . U
C00T C 0.7482(3) 0.1835(3) 0.5411(2) 0.0451(9) Uani 1 1 d . U
H00T H 0.7475 0.2155 0.5956 0.054 Uiso 1 1 calc R .
C00U C 0.6534(3) 0.1314(3) 0.4730(2) 0.0431(8) Uani 1 1 d . U
C00V C 0.7537(3) 0.1341(3) 0.9029(2) 0.0429(9) Uani 1 1 d . U
H00V H 0.8053 0.1230 0.9347 0.052 Uiso 1 1 calc R .
C00W C 0.8084(3) 0.4782(3) 0.7837(2) 0.0464(9) Uani 1 1 d . U
H00W H 0.7915 0.4103 0.7546 0.056 Uiso 1 1 calc R .
C00X C 0.8445(3) 0.1905(3) 0.5322(2) 0.0474(9) Uani 1 1 d . U
C00Y C 0.6234(3) 0.4366(3) 0.7046(2) 0.0442(9) Uani 1 1 d . U
C00Z C 0.3790(3) 0.2338(3) 0.7461(2) 0.0471(9) Uani 1 1 d . U
C010 C 0.9894(3) 0.5040(3) 0.8578(3) 0.0456(9) Uani 1 1 d . U
C011 C 0.9105(3) 0.5432(3) 0.8415(2) 0.0473(9) Uani 1 1 d . U
C012 C 1.0421(3) 0.1759(3) 0.8415(2) 0.0462(9) Uani 1 1 d . U
C013 C 0.9487(3) 0.1608(3) 0.8577(2) 0.0489(10) Uani 1 1 d . U
H013 H 0.9267 0.1150 0.8782 0.059 Uiso 1 1 calc R .
C014 C 0.3614(3) 0.0495(3) 0.4453(2) 0.0424(8) Uani 1 1 d . U
C015 C 0.9433(3) 0.2465(3) 0.6073(2) 0.0451(9) Uani 1 1 d . U
C016 C 0.7307(3) 0.5097(3) 0.7674(2) 0.0466(9) Uani 1 1 d . U
C017 C 1.1342(3) 0.3512(3) 0.6710(3) 0.0526(10) Uani 1 1 d . U
O018 O 0.8476(3) -0.0168(2) 0.9712(3) 0.1148(16) Uani 1 1 d . U
H01Z H 0.7982 -0.0002 0.9830 0.172 Uiso 1 1 d G .
H H 0.9094 0.0325 1.0030 0.172 Uiso 1 1 d G .
C019 C 0.4558(3) 0.0559(3) 0.4328(2) 0.0521(10) Uani 1 1 d . U
H019 H 0.4521 0.0067 0.3826 0.063 Uiso 1 1 calc R .
C01A C 0.4556(3) 0.2156(3) 0.7896(2) 0.0476(9) Uani 1 1 d . U
H01A H 0.4619 0.2268 0.8452 0.057 Uiso 1 1 calc R .
C01B C 0.7496(3) 0.0902(3) 0.3824(2) 0.0524(10) Uani 1 1 d . U
C01C C 1.0650(3) 0.5453(3) 0.9366(3) 0.0583(10) Uani 1 1 d . U
H01C H 1.0676 0.6016 0.9799 0.070 Uiso 1 1 calc R .
C01D C 0.4664(3) 0.3933(3) 0.5886(2) 0.0482(9) Uani 1 1 d . U
O01E O 0.8279(3) 0.0203(4) 0.2908(2) 0.1356(19) Uani 1 1 d . U
C01F C 0.6551(3) 0.0848(3) 0.3930(2) 0.0480(9) Uani 1 1 d . U
H01F H 0.5909 0.0492 0.3454 0.058 Uiso 1 1 calc R .
C01G C 0.9344(3) 0.6420(3) 0.8835(3) 0.0533(10) Uani 1 1 d . U
H01G H 1.0035 0.6874 0.9237 0.064 Uiso 1 1 calc R .
C01H C 0.8580(3) 0.6754(3) 0.8671(3) 0.0534(10) Uani 1 1 d . U
C01I C 0.7565(3) 0.6095(3) 0.8089(3) 0.0538(10) Uani 1 1 d . U
H01I H 0.7046 0.6324 0.7973 0.065 Uiso 1 1 calc R .
C01J C 1.0391(3) 0.2968(3) 0.6038(3) 0.0606(11) Uani 1 1 d . U
H01J H 1.0394 0.2935 0.5513 0.073 Uiso 1 1 calc R .
C01K C 0.5626(3) 0.4603(3) 0.6539(3) 0.0577(10) Uani 1 1 d . U
H01K H 0.5884 0.5268 0.6646 0.069 Uiso 1 1 calc R .
C01L C 0.2578(3) -0.0236(3) 0.3767(3) 0.0619(11) Uani 1 1 d . U
H01B H 0.2068 -0.0480 0.4005 0.093 Uiso 1 1 calc GR .
H01D H 0.2670 -0.0785 0.3382 0.093 Uiso 1 1 calc GR .
H01E H 0.2314 0.0075 0.3460 0.093 Uiso 1 1 calc GR .
C01M C 0.7555(3) 0.0405(4) 0.2989(3) 0.0663(12) Uani 1 1 d . U
C01N C 0.8445(3) 0.1438(3) 0.4517(3) 0.0561(10) Uani 1 1 d . U
H01N H 0.9094 0.1484 0.4440 0.067 Uiso 1 1 calc R .
C01O C 0.6230(3) 0.0572(3) 0.9582(3) 0.0526(10) Uani 1 1 d . U
C01P C 0.8877(3) 0.7819(3) 0.9117(3) 0.0600(11) Uani 1 1 d . U
C01Q C 1.1379(3) 0.5095(3) 0.9567(3) 0.0519(10) Uani 1 1 d . U
C01R C 0.3043(4) 0.2608(4) 0.7857(3) 0.0806(15) Uani 1 1 d . U
H01H H 0.3111 0.3253 0.7920 0.121 Uiso 1 1 calc GR .
H01L H 0.3215 0.2633 0.8410 0.121 Uiso 1 1 calc GR .
H01M H 0.2313 0.2115 0.7500 0.121 Uiso 1 1 calc GR .
C01S C 0.4087(3) 0.4269(3) 0.5363(3) 0.0691(13) Uani 1 1 d . U
H01O H 0.4126 0.4009 0.4804 0.104 Uiso 1 1 calc GR .
H01P H 0.4415 0.4988 0.5632 0.104 Uiso 1 1 calc GR .
H01Q H 0.3342 0.4029 0.5312 0.104 Uiso 1 1 calc GR .
C01T C 1.1058(4) 0.1235(4) 0.8588(3) 0.0790(15) Uani 1 1 d . U
H01R H 1.1207 0.0912 0.8089 0.118 Uiso 1 1 calc GR .
H01S H 1.0658 0.0741 0.8728 0.118 Uiso 1 1 calc GR .
H01T H 1.1728 0.1707 0.9060 0.118 Uiso 1 1 calc GR .
C01U C 1.2356(3) 0.3988(4) 0.6590(3) 0.0853(16) Uani 1 1 d . U
H01U H 1.2901 0.4502 0.7135 0.128 Uiso 1 1 calc GR .
H01V H 1.2222 0.4277 0.6221 0.128 Uiso 1 1 calc GR .
H01W H 1.2601 0.3491 0.6336 0.128 Uiso 1 1 calc GR .
C01V C 1.2221(4) 0.5644(4) 1.0434(3) 0.0806(14) Uani 1 1 d . U
H01X H 1.2361 0.5175 1.0601 0.121 Uiso 1 1 calc GR .
H01Y H 1.1977 0.6031 1.0832 0.121 Uiso 1 1 calc GR .
HA H 1.2874 0.6083 1.0432 0.121 Uiso 1 1 calc GR .

loop_
_atom_site_aniso_label
_atom_site_aniso_U_11
_atom_site_aniso_U_22
_atom_site_aniso_U_33
_atom_site_aniso_U_23
_atom_site_aniso_U_13
_atom_site_aniso_U_12
Fe01 0.0324(3) 0.0426(3) 0.0392(4) 0.0183(3) 0.0143(2) 0.0171(3)
Fe02 0.0301(3) 0.0450(3) 0.0479(4) 0.0234(3) 0.0191(3) 0.0174(3)
O003 0.0367(12) 0.0445(13) 0.0427(15) 0.0207(12) 0.0177(11) 0.0234(11)
O004 0.0368(13) 0.0505(14) 0.0463(17) 0.0172(13) 0.0144(12) 0.0154(12)
O005 0.0432(13) 0.0405(13) 0.0450(16) 0.0166(12) 0.0121(12) 0.0170(11)
O006 0.0412(13) 0.0438(14) 0.0506(17) 0.0213(13) 0.0177(12) 0.0211(12)
O007 0.0384(13) 0.0508(14) 0.0466(16) 0.0208(13) 0.0203(12) 0.0173(12)
O008 0.0414(13) 0.0687(16) 0.0527(17) 0.0342(14) 0.0240(12) 0.0338(13)
O009 0.0421(13) 0.0645(16) 0.0678(18) 0.0401(15) 0.0327(13) 0.0325(13)
O00A 0.0371(13) 0.0529(15) 0.0416(16) 0.0142(13) 0.0164(12) 0.0161(12)
O00B 0.0332(12) 0.0632(16) 0.0574(18) 0.0312(15) 0.0209(12) 0.0183(12)
O00C 0.0359(12) 0.0536(14) 0.0628(17) 0.0354(14) 0.0276(12) 0.0253(12)
O00D 0.0446(14) 0.0536(15) 0.0565(17) 0.0312(14) 0.0130(12) 0.0190(12)
O00E 0.0410(14) 0.0599(16) 0.0532(17) 0.0226(15) 0.0141(13) 0.0242(13)
O00F 0.0561(16) 0.082(2) 0.0435(19) 0.0174(17) 0.0213(14) 0.0273(16)
O00G 0.0593(16) 0.103(2) 0.091(2) 0.076(2) 0.0459(16) 0.0519(17)
O00H 0.103(2) 0.099(2) 0.056(2) 0.0443(19) 0.0383(19) 0.064(2)
O00I 0.0561(18) 0.0396(15) 0.100(3) 0.0157(17) 0.0109(17) 0.0138(14)
C00J 0.0323(16) 0.0385(18) 0.041(2) 0.0201(18) 0.0173(15) 0.0182(15)
C00K 0.0339(16) 0.0414(19) 0.042(2) 0.0223(18) 0.0210(16) 0.0199(16)
O00L 0.0679(18) 0.168(3) 0.143(3) 0.136(3) 0.077(2) 0.075(2)
C00M 0.0348(17) 0.0412(19) 0.034(2) 0.0168(18) 0.0153(16) 0.0158(16)
O00N 0.0611(18) 0.0414(16) 0.129(3) 0.016(2) 0.0164(19) 0.0256(15)
C00O 0.0293(16) 0.0389(18) 0.046(2) 0.0228(18) 0.0173(16) 0.0134(15)
C00P 0.0349(17) 0.0381(18) 0.037(2) 0.0191(17) 0.0189(15) 0.0185(15)
C00Q 0.0385(18) 0.056(2) 0.053(2) 0.035(2) 0.0263(17) 0.0254(18)
C00R 0.0333(17) 0.052(2) 0.056(2) 0.032(2) 0.0257(17) 0.0208(17)
C00S 0.0403(19) 0.047(2) 0.041(2) 0.0213(19) 0.0163(17) 0.0220(17)
C00T 0.0455(19) 0.054(2) 0.041(2) 0.019(2) 0.0220(17) 0.0267(18)
C00U 0.0413(18) 0.050(2) 0.043(2) 0.0207(19) 0.0198(17) 0.0229(17)
C00V 0.0385(18) 0.055(2) 0.050(2) 0.032(2) 0.0212(17) 0.0255(18)
C00W 0.045(2) 0.0368(19) 0.054(3) 0.0170(19) 0.0202(18) 0.0175(17)
C00X 0.0458(19) 0.059(2) 0.045(2) 0.024(2) 0.0220(17) 0.0279(19)
C00Y 0.0437(19) 0.0418(19) 0.052(2) 0.0198(18) 0.0241(17) 0.0222(17)
C00Z 0.0396(19) 0.059(2) 0.058(3) 0.032(2) 0.0278(18) 0.0268(19)
C010 0.0392(19) 0.0372(19) 0.056(3) 0.019(2) 0.0205(19) 0.0134(17)
C011 0.044(2) 0.041(2) 0.058(3) 0.021(2) 0.0215(18) 0.0206(17)
C012 0.0429(19) 0.056(2) 0.056(3) 0.032(2) 0.0250(19) 0.0301(19)
C013 0.0433(19) 0.064(2) 0.071(3) 0.047(2) 0.0327(19) 0.0340(19)
C014 0.0420(19) 0.0403(19) 0.043(2) 0.0181(18) 0.0153(17) 0.0179(17)
C015 0.0415(19) 0.056(2) 0.048(2) 0.023(2) 0.0239(17) 0.0290(18)
C016 0.0422(19) 0.0372(18) 0.058(3) 0.0194(19) 0.0190(18) 0.0181(16)
C017 0.043(2) 0.071(3) 0.057(3) 0.038(2) 0.0271(19) 0.024(2)
O018 0.0579(19) 0.0419(17) 0.213(5) 0.030(2) 0.042(3) 0.0254(16)
C019 0.047(2) 0.050(2) 0.046(2) 0.010(2) 0.0185(18) 0.0204(19)
C01A 0.046(2) 0.071(3) 0.050(2) 0.037(2) 0.0291(18) 0.037(2)
C01B 0.053(2) 0.068(2) 0.041(2) 0.021(2) 0.0236(18) 0.032(2)
C01C 0.052(2) 0.050(2) 0.054(3) 0.010(2) 0.012(2) 0.023(2)
C01D 0.045(2) 0.062(2) 0.059(3) 0.037(2) 0.0295(19) 0.0305(19)
O01E 0.107(3) 0.255(6) 0.057(2) 0.038(3) 0.037(2) 0.129(4)
C01F 0.047(2) 0.053(2) 0.041(2) 0.0178(19) 0.0164(18) 0.0229(19)
C01G 0.041(2) 0.040(2) 0.066(3) 0.016(2) 0.0161(19) 0.0131(17)
C01H 0.048(2) 0.0351(19) 0.066(3) 0.016(2) 0.019(2) 0.0157(17)
C01I 0.047(2) 0.047(2) 0.066(3) 0.022(2) 0.0194(19) 0.0232(18)
C01J 0.044(2) 0.092(3) 0.054(3) 0.041(3) 0.0272(19) 0.026(2)
C01K 0.051(2) 0.047(2) 0.079(3) 0.035(2) 0.018(2) 0.0230(19)
C01L 0.044(2) 0.057(2) 0.055(3) 0.008(2) 0.0122(19) 0.011(2)
C01M 0.053(2) 0.093(3) 0.048(3) 0.022(3) 0.024(2) 0.036(3)
C01N 0.048(2) 0.075(3) 0.050(2) 0.024(2) 0.0260(19) 0.033(2)
C01O 0.045(2) 0.075(3) 0.070(3) 0.053(3) 0.033(2) 0.034(2)
C01P 0.054(2) 0.039(2) 0.075(3) 0.019(2) 0.018(2) 0.019(2)
C01Q 0.041(2) 0.057(2) 0.052(3) 0.024(2) 0.0164(19) 0.017(2)
C01R 0.080(3) 0.139(4) 0.091(4) 0.074(4) 0.062(3) 0.083(3)
C01S 0.060(2) 0.083(3) 0.086(3) 0.060(3) 0.025(2) 0.033(2)
C01T 0.076(3) 0.111(4) 0.121(4) 0.086(4) 0.063(3) 0.070(3)
C01U 0.050(2) 0.127(4) 0.090(4) 0.065(4) 0.039(3) 0.026(3)
C01V 0.072(3) 0.083(3) 0.056(3) 0.015(3) 0.002(2) 0.031(3)

loop_
_atom_type_symbol
_atom_type_description
_atom_type_scat_dispersion_real
_atom_type_scat_dispersion_imag
_atom_type_scat_source
C C 0.0181 0.0091 'International Tables Vol C Tables 4.2.6.8 and 6.1.1.4'
H H 0.0000 0.0000 'International Tables Vol C Tables 4.2.6.8 and 6.1.1.4'
Fe Fe -1.1336 3.1974 'International Tables Vol C Tables 4.2.6.8 and 6.1.1.4'
N N 0.0311 0.0180 'International Tables Vol C Tables 4.2.6.8 and 6.1.1.4'
O O 0.0492 0.0322 'International Tables Vol C Tables 4.2.6.8 and 6.1.1.4'

loop_
_geom_angle_atom_site_label_1
_geom_angle_atom_site_label_2
_geom_angle_atom_site_label_3
_geom_angle
O003 Fe01 O005 85.81(9)
O003 Fe01 O008 86.21(9)
O003 Fe01 O00D 168.83(10)
O004 Fe01 O003 102.98(10)
O004 Fe01 O005 168.42(10)
O004 Fe01 O008 90.06(10)
O004 Fe01 O00D 86.15(10)
O005 Fe01 O008 98.13(10)
O005 Fe01 O00D 86.05(10)
O008 Fe01 O00D 87.39(10)
O00A Fe01 O003 87.45(10)
O00A Fe01 O004 86.40(10)
O00A Fe01 O005 86.48(10)
O00A Fe01 O008 171.86(10)
O00A Fe01 O00D 99.66(10)
O006 Fe02 O009 168.65(10)
O006 Fe02 O00B 98.11(10)
O006 Fe02 O00C 85.24(9)
O006 Fe02 O00E 86.39(11)
O007 Fe02 O006 87.16(10)
O007 Fe02 O009 99.65(11)
O007 Fe02 O00B 85.95(10)
O007 Fe02 O00C 87.40(10)
O007 Fe02 O00E 170.74(10)
O009 Fe02 O00B 91.47(10)
O009 Fe02 O00C 86.01(9)
O00C Fe02 O00B 172.39(11)
O00E Fe02 O009 87.80(11)
O00E Fe02 O00B 88.40(11)
O00E Fe02 O00C 98.67(10)
C00O O003 Fe01 126.3(2)
C014 O004 Fe01 130.2(2)
C00Y O005 Fe01 130.5(2)
C010 O006 Fe02 127.6(2)
C015 O007 Fe02 129.7(2)
C00Z O008 Fe01 127.2(2)
C012 O009 Fe02 130.6(2)
C00S O00A Fe01 130.9(2)
C017 O00B Fe02 129.6(2)
C00M O00C Fe02 130.4(2)
C01D O00D Fe01 130.3(2)
C01Q O00E Fe02 129.1(3)
C01M O00F H00F 109.5
H00A O00H H00B 109.5
C00P C00J C00O 118.7(3)
C00R C00J C00O 122.4(3)
C00R C00J C00P 118.9(3)
C00P C00K C00M 118.4(3)
C00P C00K C00V 118.9(3)
C00V C00K C00M 122.7(3)
C01O O00L H00L 109.5
O00C C00M C00K 114.4(3)
O00C C00M C013 124.1(3)
C013 C00M C00K 121.5(3)
C01P O00N H00N 109.5
O003 C00O C00J 115.5(3)
O003 C00O C01A 124.7(3)
C01A C00O C00J 119.8(3)
C00J C00P H00P 119.3
C00K C00P C00J 121.3(3)
C00K C00P H00P 119.3
C00R C00Q C00V 119.2(3)
C00R C00Q C01O 119.8(3)
C00V C00Q C01O 121.0(3)
C00J C00R C00Q 121.1(3)
C00J C00R H00R 119.4
C00Q C00R H00R 119.4
O00A C00S C00U 114.4(3)
O00A C00S C019 123.9(3)
C019 C00S C00U 121.7(3)
C00U C00T H00T 118.9
C00U C00T C00X 122.1(3)
C00X C00T H00T 118.9
C00T C00U C00S 118.1(3)
C00T C00U C01F 118.6(3)
C01F C00U C00S 123.3(3)
C00K C00V H00V 119.8
C00Q C00V C00K 120.5(3)
C00Q C00V H00V 119.8
C011 C00W H00W 119.1
C016 C00W H00W 119.1
C016 C00W C011 121.8(3)
C00T C00X C015 119.8(3)
C00T C00X C01N 118.3(3)
C01N C00X C015 121.8(3)
O005 C00Y C016 115.1(3)
O005 C00Y C01K 123.6(3)
C01K C00Y C016 121.3(3)
O008 C00Z C01A 124.1(3)
O008 C00Z C01R 117.2(3)
C01A C00Z C01R 118.6(4)
O006 C010 C011 114.5(3)
O006 C010 C01C 124.2(4)
C01C C010 C011 121.3(4)
C00W C011 C010 119.0(3)
C01G C011 C00W 118.6(3)
C01G C011 C010 122.4(3)
O009 C012 C013 123.7(3)
O009 C012 C01T 116.1(3)
C013 C012 C01T 120.2(3)
C00M C013 C012 124.6(3)
C00M C013 H013 117.7
C012 C013 H013 117.7
O004 C014 C019 123.7(3)
O004 C014 C01L 116.0(3)
C019 C014 C01L 120.3(3)
O007 C015 C00X 115.2(3)
O007 C015 C01J 123.6(4)
C01J C015 C00X 121.2(3)
C00W C016 C00Y 119.1(3)
C00W C016 C01I 118.9(3)
C01I C016 C00Y 122.0(3)
O00B C017 C01J 124.1(3)
O00B C017 C01U 115.7(4)
C01J C017 C01U 120.2(4)
H01Z O018 H 109.5
C00S C019 C014 124.0(3)
C00S C019 H019 118.0
C014 C019 H019 118.0
C00O C01A C00Z 123.9(3)
C00O C01A H01A 118.0
C00Z C01A H01A 118.0
C01F C01B C01M 122.7(4)
C01F C01B C01N 120.1(3)
C01N C01B C01M 117.2(3)
C010 C01C H01C 118.0
C010 C01C C01Q 124.0(4)
C01Q C01C H01C 118.0
O00D C01D C01K 124.6(3)
O00D C01D C01S 115.8(4)
C01K C01D C01S 119.7(3)
C00U C01F H01F 119.8
C01B C01F C00U 120.5(3)
C01B C01F H01F 119.8
C011 C01G H01G 119.7
C011 C01G C01H 120.6(4)
C01H C01G H01G 119.7
C01G C01H C01P 118.8(4)
C01I C01H C01G 120.0(3)
C01I C01H C01P 121.2(4)
C016 C01I H01I 120.0
C01H C01I C016 120.1(4)
C01H C01I H01I 120.0
C015 C01J H01J 117.7
C017 C01J C015 124.7(4)
C017 C01J H01J 117.7
C00Y C01K C01D 124.3(3)
C00Y C01K H01K 117.9
C01D C01K H01K 117.9
C014 C01L H01B 109.5
C014 C01L H01D 109.5
C014 C01L H01E 109.5
H01B C01L H01D 109.5
H01B C01L H01E 109.5
H01D C01L H01E 109.5
O00F C01M C01B 114.3(4)
O01E C01M O00F 123.3(4)
O01E C01M C01B 122.5(4)
C00X C01N C01B 120.3(3)
C00X C01N H01N 119.9
C01B C01N H01N 119.9
O00G C01O O00L 124.3(3)
O00G C01O C00Q 121.2(3)
O00L C01O C00Q 114.4(3)
O00I C01P O00N 123.9(4)
O00I C01P C01H 122.7(4)
O00N C01P C01H 113.4(4)
O00E C01Q C01C 124.2(4)
O00E C01Q C01V 116.2(4)
C01C C01Q C01V 119.7(4)
C00Z C01R H01H 109.5
C00Z C01R H01L 109.5
C00Z C01R H01M 109.5
H01H C01R H01L 109.5
H01H C01R H01M 109.5
H01L C01R H01M 109.5
C01D C01S H01O 109.5
C01D C01S H01P 109.5
C01D C01S H01Q 109.5
H01O C01S H01P 109.5
H01O C01S H01Q 109.5
H01P C01S H01Q 109.5
C012 C01T H01R 109.5
C012 C01T H01S 109.5
C012 C01T H01T 109.5
H01R C01T H01S 109.5
H01R C01T H01T 109.5
H01S C01T H01T 109.5
C017 C01U H01U 109.5
C017 C01U H01V 109.5
C017 C01U H01W 109.5
H01U C01U H01V 109.5
H01U C01U H01W 109.5
H01V C01U H01W 109.5
C01Q C01V H01X 109.5
C01Q C01V H01Y 109.5
C01Q C01V HA 109.5
H01X C01V H01Y 109.5
H01X C01V HA 109.5
H01Y C01V HA 109.5

loop_
_geom_bond_atom_site_label_1
_geom_bond_atom_site_label_2
_geom_bond_distance
Fe01 O003 1.993(2)
Fe01 O004 1.989(2)
Fe01 O005 1.994(2)
Fe01 O008 2.008(2)
Fe01 O00A 1.979(2)
Fe01 O00D 2.012(2)
Fe02 O006 1.991(2)
Fe02 O007 1.987(2)
Fe02 O009 2.000(2)
Fe02 O00B 2.004(2)
Fe02 O00C 2.001(2)
Fe02 O00E 1.997(3)
O003 C00O 1.279(4)
O004 C014 1.286(4)
O005 C00Y 1.282(4)
O006 C010 1.282(4)
O007 C015 1.278(4)
O008 C00Z 1.271(4)
O009 C012 1.264(4)
O00A C00S 1.276(4)
O00B C017 1.271(4)
O00C C00M 1.269(4)
O00D C01D 1.264(4)
O00E C01Q 1.263(5)
O00F H00F 0.8400
O00F C01M 1.293(5)
O00G C01O 1.221(4)
O00H H00A 0.8702
O00H H00B 0.8698
O00I C01P 1.209(5)
C00J C00O 1.494(5)
C00J C00P 1.388(4)
C00J C00R 1.381(4)
C00K C00M 1.492(4)
C00K C00P 1.386(4)
C00K C00V 1.392(4)
O00L H00L 0.8400
O00L C01O 1.276(4)
C00M C013 1.375(5)
O00N H00N 0.8400
O00N C01P 1.308(5)
C00O C01A 1.376(5)
C00P H00P 0.9500
C00Q C00R 1.388(5)
C00Q C00V 1.392(4)
C00Q C01O 1.500(5)
C00R H00R 0.9500
C00S C00U 1.492(5)
C00S C019 1.380(5)
C00T H00T 0.9500
C00T C00U 1.384(5)
C00T C00X 1.392(5)
C00U C01F 1.396(5)
C00V H00V 0.9500
C00W H00W 0.9500
C00W C011 1.389(5)
C00W C016 1.386(5)
C00X C015 1.480(5)
C00X C01N 1.395(5)
C00Y C016 1.483(5)
C00Y C01K 1.386(5)
C00Z C01A 1.395(5)
C00Z C01R 1.498(5)
C010 C011 1.491(5)
C010 C01C 1.379(5)
C011 C01G 1.386(5)
C012 C013 1.391(5)
C012 C01T 1.493(5)
C013 H013 0.9500
C014 C019 1.392(5)
C014 C01L 1.486(5)
C015 C01J 1.383(5)
C016 C01I 1.392(5)
C017 C01J 1.378(5)
C017 C01U 1.514(5)
O018 H01Z 0.8702
O018 H 0.8699
C019 H019 0.9500
C01A H01A 0.9500
C01B C01F 1.383(5)
C01B C01M 1.484(6)
C01B C01N 1.395(5)
C01C H01C 0.9500
C01C C01Q 1.394(6)
C01D C01K 1.389(5)
C01D C01S 1.500(5)
O01E C01M 1.199(5)
C01F H01F 0.9500
C01G H01G 0.9500
C01G C01H 1.391(5)
C01H C01I 1.389(5)
C01H C01P 1.480(5)
C01I H01I 0.9500
C01J H01J 0.9500
C01K H01K 0.9500
C01L H01B 0.9800
C01L H01D 0.9800
C01L H01E 0.9800
C01N H01N 0.9500
C01Q C01V 1.507(6)
C01R H01H 0.9800
C01R H01L 0.9800
C01R H01M 0.9800
C01S H01O 0.9800
C01S H01P 0.9800
C01S H01Q 0.9800
C01T H01R 0.9800
C01T H01S 0.9800
C01T H01T 0.9800
C01U H01U 0.9800
C01U H01V 0.9800
C01U H01W 0.9800
C01V H01X 0.9800
C01V H01Y 0.9800
C01V HA 0.9800

loop_
_platon_squeeze_void_nr
_platon_squeeze_void_average_x
_platon_squeeze_void_average_y
_platon_squeeze_void_average_z
_platon_squeeze_void_volume
_platon_squeeze_void_count_electrons
_platon_squeeze_void_content
1 0.125 0.243 0.477 1595 333 ' '
